data_7062616
loop_
_publ_author_name
'Yang, Shaolong'
'Chen, Yuhuan'
'Li, Shixiong'
'Chen, Huijun'

_publ_section_title
;
 Efficient photocatalytic performance and the mechanism of copper(i)
 metal--organic framework nanosheets
;
_journal_issue 32
_journal_name_full 'New Journal of Chemistry'
_journal_page_first 15348
_journal_page_last 15356
_journal_paper_doi 10.1039/D3NJ02728G
_journal_volume 47
_journal_year 2023
_chemical_formula_moiety 'C10 H8 Cl2 Cu2 N2'
_chemical_formula_sum 'C10 H8 Cl2 Cu2 N2'
_chemical_formula_weight 354.18
_space_group_crystal_system monoclinic
_space_group_IT_number 14
_space_group_name_Hall '-P 2ybc'
_space_group_name_H-M_alt 'P 1 21/c 1'
_symmetry_Int_Tables_number 14
_atom_sites_solution_primary iterative
_audit_creation_date 2021-09-26
_audit_creation_method
;
Olex2 1.2-alpha
(compiled 2018.07.26 svn.r3523 for OlexSys, GUI svn.r5532)
;
_audit_update_record
;
2023-03-17 deposited with the CCDC.	2023-07-24 downloaded from the CCDC.
;
_cell_angle_alpha 90
_cell_angle_beta 94.320(17)
_cell_angle_gamma 90
_cell_formula_units_Z 2
_cell_length_a 3.7727(7)
_cell_length_b 12.743(3)
_cell_length_c 11.4596(19)
_cell_measurement_reflns_used 811
_cell_measurement_temperature 293
_cell_measurement_theta_max 73.5410
_cell_measurement_theta_min 5.1700
_cell_volume 549.36(19)
_computing_cell_refinement 'CrysAlisPro 1.171.38.43f (Rigaku OD, 2015)'
_computing_data_collection 'CrysAlisPro 1.171.38.43f (Rigaku OD, 2015)'
_computing_data_reduction 'CrysAlisPro 1.171.38.43f (Rigaku OD, 2015)'
_computing_molecular_graphics 'Olex2 (Dolomanov et al., 2009)'
_computing_publication_material 'Olex2 (Dolomanov et al., 2009)'
_computing_structure_refinement 'olex2.refine (Bourhis et al., 2015)'
_computing_structure_solution 'olex2.solve (Bourhis et al., 2015)'
_diffrn_ambient_environment N~2~
_diffrn_ambient_temperature 293
_diffrn_detector 'CCD plate'
_diffrn_detector_area_resol_mean 5.2684
_diffrn_detector_type AtlasS2
_diffrn_measured_fraction_theta_full 0.9644
_diffrn_measured_fraction_theta_max 0.9644
_diffrn_measurement_details
;
List of Runs (angles in degrees, time in seconds):

  # Type    Start    End  Width  t~exp~   \w     \q     \k     \f   Frames
#--------------------------------------------------------------------------
  1  \w     40.00  65.00   1.00    1.00    --   40.73 -37.00   0.00   25
  2  \w     32.00  75.00   1.00    1.00    --   40.73 -99.00 -90.00   43
  3  \w      1.00  28.00   1.00    1.00    --   40.73 -99.00 -90.00   27
  4  \w    -34.00  -8.00   1.00    1.00    --   40.73 -37.00   0.00   26
  5  \w    -28.00  64.00   1.00    1.00    --   40.73 -37.00  90.00   92
  6  \w     42.00 106.00   1.00    1.00    --  107.58 -94.00 -90.00   64
  7  \w     33.00 151.00   1.00    1.00    --  107.58 -15.00-150.00  118
  8  \w    102.00 160.00   1.00    1.00    --  107.58 125.00-150.00   58
  9  \w    106.00 178.00   1.00    1.00    --  107.58 125.00-180.00   72
 10  \w     26.00  96.00   1.00    1.00    --  107.58 -94.00-150.00   70
;
_diffrn_measurement_device 'four-circle diffractometer'
_diffrn_measurement_device_type 'SuperNova, Dual, Cu at zero, AtlasS2'
_diffrn_measurement_method '\w scans'
_diffrn_orient_matrix_type 'CrysAlisPro convention (1999,Acta A55,543-557)'
_diffrn_orient_matrix_UB_11 0.0112745000
_diffrn_orient_matrix_UB_12 -0.1177380000
_diffrn_orient_matrix_UB_13 0.0305076000
_diffrn_orient_matrix_UB_21 0.0684873000
_diffrn_orient_matrix_UB_22 -0.0261021000
_diffrn_orient_matrix_UB_23 -0.1278419000
_diffrn_orient_matrix_UB_31 0.4028798000
_diffrn_orient_matrix_UB_32 0.0076658000
_diffrn_orient_matrix_UB_33 0.0313668000
_diffrn_radiation_monochromator mirror
_diffrn_radiation_probe x-ray
_diffrn_radiation_type 'Cu K\a'
_diffrn_radiation_wavelength 1.54184
_diffrn_reflns_av_R_equivalents 0.0441
_diffrn_reflns_av_unetI/netI 0.0476
_diffrn_reflns_limit_h_max 4
_diffrn_reflns_limit_h_min -1
_diffrn_reflns_limit_k_max 15
_diffrn_reflns_limit_k_min -15
_diffrn_reflns_limit_l_max 14
_diffrn_reflns_limit_l_min -13
_diffrn_reflns_number 1833
_diffrn_reflns_theta_full 73.9305
_diffrn_reflns_theta_max 73.93
_diffrn_reflns_theta_min 5.20
_diffrn_source 'micro-focus sealed X-ray tube'
_diffrn_source_type 'SuperNova (Cu) X-ray Source'
_exptl_absorpt_coefficient_mu 8.982
_exptl_absorpt_correction_T_max 1.00000
_exptl_absorpt_correction_T_min 0.17149
_exptl_absorpt_correction_type multi-scan
_exptl_absorpt_process_details
;
CrysAlisPro 1.171.38.43f (Rigaku Oxford Diffraction, 2015)
Empirical absorption correction using spherical harmonics,
 implemented in SCALE3 ABSPACK scaling algorithm.
;
_exptl_crystal_colour yellow
_exptl_crystal_colour_primary yellow
_exptl_crystal_density_diffrn 2.1411
_exptl_crystal_description block
_exptl_crystal_F_000 342.0644
_exptl_crystal_size_max 0.13
_exptl_crystal_size_mid 0.11
_exptl_crystal_size_min 0.09
_refine_diff_density_max 1.7226
_refine_diff_density_min -1.2033
_refine_diff_density_rms 0.3186
_refine_ls_d_res_high 0.8023
_refine_ls_d_res_low 8.5073
_refine_ls_goodness_of_fit_ref 1.6567
_refine_ls_hydrogen_treatment constr
_refine_ls_matrix_type full
_refine_ls_number_constraints 8
_refine_ls_number_parameters 73
_refine_ls_number_reflns 1084
_refine_ls_number_restraints 0
_refine_ls_restrained_S_all 1.6567
_refine_ls_R_factor_all 0.1028
_refine_ls_R_factor_gt 0.0949
_refine_ls_shift/su_max 0.0000
_refine_ls_shift/su_mean 0.0000
_refine_ls_structure_factor_coef Fsqd
_refine_ls_weighting_details 'w=1/[\s^2^(Fo^2^)+(0.1P)^2^] where P=(Fo^2^+2Fc^2^)/3'
_refine_ls_weighting_scheme calc
_refine_ls_wR_factor_gt 0.2351
_refine_ls_wR_factor_ref 0.2526
_reflns_Friedel_coverage 0.0
_reflns_limit_h_max 4
_reflns_limit_h_min -4
_reflns_limit_k_max 15
_reflns_limit_k_min 0
_reflns_limit_l_max 14
_reflns_limit_l_min 0
_reflns_number_gt 919
_reflns_number_total 1084
_reflns_threshold_expression I>=2u(I)
_cod_data_source_file d3nj02728g2.cif
_cod_data_source_block 914-2
_cod_depositor_comments 'Adding full bibliography for 7062616.cif.'
_cod_original_cell_volume 549.34(18)
_cod_database_code 7062616
_reflns_odcompleteness_completeness 99.52
_reflns_odcompleteness_iscentric 1
_reflns_odcompleteness_theta 66.97
_olex2_refinement_description
;
1. Fixed Uiso
 At 1.2 times of:
  All C(H) groups
2.a Aromatic/amide H refined with riding coordinates:
 C5(H5), C1(H1), C2(H2), C4(H4)
;
_olex2_submission_special_instructions 'No special instructions were received'
_oxdiff_exptl_absorpt_empirical_details
;
Empirical correction (ABSPACK) includes:
- Absorption correction using spherical harmonics
- Frame scaling
;
_oxdiff_exptl_absorpt_empirical_full_max 3.356
_oxdiff_exptl_absorpt_empirical_full_min 0.290

loop_
_space_group_symop_id
_space_group_symop_operation_xyz
1 x,y,z
2 -x,y+1/2,-z+1/2
3 -x,-y,-z
4 x,-y-1/2,z-1/2

loop_
_atom_site_label
_atom_site_type_symbol
_atom_site_fract_x
_atom_site_fract_y
_atom_site_fract_z
_atom_site_U_iso_or_equiv
_atom_site_adp_type
_atom_site_occupancy
_atom_site_refinement_flags_posn
Cu1 Cu 0.2362(3) 0.57357(9) 0.44628(10) 0.0547(6) Uani 1.000000 .
Cl1 Cl 0.6948(4) 0.50125(13) 0.35225(13) 0.0418(6) Uani 1.000000 .
N1 N 0.1485(14) 0.7266(4) 0.4685(5) 0.0391(12) Uani 1.000000 .
C3 C 0.0288(17) 0.9431(5) 0.4948(6) 0.0370(14) Uani 1.000000 .
C4 C -0.0810(18) 0.8892(6) 0.3910(6) 0.0415(14) Uani 1.000000 .
C5 C -0.0192(18) 0.7829(6) 0.3828(6) 0.0421(15) Uani 1.000000 .
C1 C 0.2513(19) 0.7764(6) 0.5660(6) 0.0431(16) Uani 1.000000 .
C2 C 0.198(2) 0.8824(6) 0.5810(6) 0.0435(15) Uani 1.000000 .
H5 H -0.0982(18) 0.7486(6) 0.3140(6) 0.0505(18) Uiso 1.000000 R
H1 H 0.3648(19) 0.7385(6) 0.6273(6) 0.0517(19) Uiso 1.000000 R
H2 H 0.278(2) 0.9137(6) 0.6514(6) 0.0522(18) Uiso 1.000000 R
H4 H -0.1947(18) 0.9252(6) 0.3282(6) 0.0498(17) Uiso 1.000000 R

loop_
_atom_site_aniso_label
_atom_site_aniso_U_11
_atom_site_aniso_U_22
_atom_site_aniso_U_33
_atom_site_aniso_U_12
_atom_site_aniso_U_13
_atom_site_aniso_U_23
Cu1 0.0683(10) 0.0358(9) 0.0580(9) 0.0085(5) -0.0091(6) -0.0071(5)
Cl1 0.0436(10) 0.0451(11) 0.0350(10) 0.0022(6) -0.0077(6) -0.0039(6)
N1 0.045(3) 0.029(3) 0.043(3) 0.000(2) -0.001(2) -0.001(2)
C3 0.041(3) 0.033(4) 0.036(3) -0.005(2) -0.005(2) -0.004(2)
C4 0.046(3) 0.042(4) 0.035(3) 0.001(3) -0.008(2) 0.001(3)
C5 0.053(4) 0.035(4) 0.036(4) -0.001(3) -0.008(3) -0.003(3)
C1 0.061(4) 0.025(3) 0.041(4) 0.008(3) -0.018(3) 0.005(3)
C2 0.061(4) 0.035(4) 0.032(3) 0.005(3) -0.012(3) 0.003(3)

loop_
_atom_type_symbol
_atom_type_scat_dispersion_real
_atom_type_scat_dispersion_imag
_atom_type_scat_Cromer_Mann_a1
_atom_type_scat_Cromer_Mann_a2
_atom_type_scat_Cromer_Mann_a3
_atom_type_scat_Cromer_Mann_a4
_atom_type_scat_Cromer_Mann_b1
_atom_type_scat_Cromer_Mann_b2
_atom_type_scat_Cromer_Mann_b3
_atom_type_scat_Cromer_Mann_b4
_atom_type_scat_Cromer_Mann_c
_atom_type_scat_source
_atom_type_scat_dispersion_source
H 0.00000 0.00000 0.49300 0.32291 0.14019 0.04081 10.51090 26.12570 3.14236 57.79970 0.0030380000826 'International Tables Volume C Table 6.1.1.4 (pp. 500-502)' 'Henke, Gullikson and Davis, At. Data and Nucl. Data Tables, 1993, 54, 2'
C 0.01920 0.00962 2.31000 1.02000 1.58860 0.86500 20.84390 10.20750 0.56870 51.65120 0.215599998832 'International Tables Volume C Table 6.1.1.4 (pp. 500-502)' 'Henke, Gullikson and Davis, At. Data and Nucl. Data Tables, 1993, 54, 2'
Cl 0.36843 0.69943 11.46040 7.19640 6.25560 1.64550 0.01040 1.16620 18.51940 47.77840 -9.55739974976 'International Tables Volume C Table 6.1.1.4 (pp. 500-502)' 'Henke, Gullikson and Davis, At. Data and Nucl. Data Tables, 1993, 54, 2'
Cu -1.96878 0.60861 13.33800 7.16760 5.61580 1.67350 3.58280 0.24700 11.39660 64.81260 1.19099998474 'International Tables Volume C Table 6.1.1.4 (pp. 500-502)' 'Henke, Gullikson and Davis, At. Data and Nucl. Data Tables, 1993, 54, 2'
N 0.03256 0.01839 12.21260 3.13220 2.01250 1.16630 0.00570 9.89330 28.99750 0.58260 -11.5290002823 'International Tables Volume C Table 6.1.1.4 (pp. 500-502)' 'Henke, Gullikson and Davis, At. Data and Nucl. Data Tables, 1993, 54, 2'

loop_
_geom_angle_atom_site_label_1
_geom_angle_atom_site_label_2
_geom_angle_atom_site_label_3
_geom_angle
_geom_angle_site_symmetry_1
_geom_angle_site_symmetry_3
_geom_angle_publ_flag
N1 Cu1 Cl1 126.07(17) . . ?
N1 Cu1 Cl1 106.64(17) . 1_455 ?
N1 Cu1 Cl1 105.18(17) . 3_666 ?
C5 N1 Cu1 120.3(5) . . ?
C1 N1 Cu1 122.5(4) . . ?
C1 N1 C5 117.2(6) . . ?
C2 C3 C4 115.1(7) . . ?
C5 C4 C3 119.7(7) . . ?
C4 C5 N1 123.4(7) . . ?
C2 C1 N1 122.7(6) . . ?
C1 C2 C3 121.8(7) . . ?

loop_
_geom_bond_atom_site_label_1
_geom_bond_atom_site_label_2
_geom_bond_distance
_geom_bond_site_symmetry_2
_geom_bond_publ_flag
Cu1 Cu1 2.922(3) 3_566 ?
Cu1 Cu1 2.937(2) 3_666 ?
Cu1 Cl1 2.4186(19) 1_455 ?
Cu1 Cl1 2.493(2) 3_666 ?
Cu1 Cl1 2.2990(19) . ?
Cu1 N1 1.997(6) . ?
N1 C5 1.337(9) . ?
N1 C1 1.318(9) . ?
C3 C3 1.474(14) 3_576 ?
C3 C4 1.408(10) . ?
C3 C2 1.372(10) . ?
C4 C5 1.380(11) . ?
C1 C2 1.378(10) . ?
